data_2212904
loop_
_publ_author_name
'Cui Jian-Lan'
'Cao, Duan-Lin'
'Cai, Jian-Bo'

_publ_section_title
;
 (<i>S</i>)-Tetrahydrofuran-2-carboxamide
;
_journal_coeditor_code HB2329
_journal_issue 4
_journal_name_full 'Acta Crystallographica Section E'
_journal_page_first o1973
_journal_page_last o1974
_journal_paper_doi 10.1107/S1600536807012743
_journal_volume 63
_journal_year 2007
_chemical_formula_iupac 'C5 H9 N O2'
_chemical_formula_moiety 'C5 H9 N O2'
_chemical_formula_sum 'C5 H9 N O2'
_chemical_formula_weight 115.13
_chemical_melting_point 354.0(10)
_chemical_name_systematic
;
(R)-Tetrahydrofuran-2-carboxamide
;
_space_group_IT_number 19
_symmetry_cell_setting orthorhombic
_symmetry_space_group_name_Hall 'P 2ac 2ab'
_symmetry_space_group_name_H-M 'P 21 21 21'
_atom_sites_solution_hydrogens 'difmap (N-H) and geom (C-H)'
_atom_sites_solution_primary direct
_atom_sites_solution_secondary difmap
_cell_angle_alpha 90.00
_cell_angle_beta 90.00
_cell_angle_gamma 90.00
_cell_formula_units_Z 4
_cell_length_a 5.4780(17)
_cell_length_b 8.057(3)
_cell_length_c 13.642(5)
_cell_measurement_reflns_used 1059
_cell_measurement_temperature 293(2)
_cell_measurement_theta_max 21.69
_cell_measurement_theta_min 2.94
_cell_volume 602.1(4)
_computing_cell_refinement 'SAINT (Bruker, 1997)'
_computing_data_collection 'SMART (Bruker, 1997)'
_computing_data_reduction SAINT
_computing_molecular_graphics 'SHELXTL (Bruker, 1997)'
_computing_publication_material SHELXTL
_computing_structure_refinement 'SHELXL97 (Sheldrick, 1997)'
_computing_structure_solution 'SHELXS97 (Sheldrick, 1997)'
_diffrn_ambient_temperature 293(2)
_diffrn_measured_fraction_theta_full 1.000
_diffrn_measured_fraction_theta_max 1.000
_diffrn_measurement_device_type 'Bruker SMART 1000 CCD'
_diffrn_measurement_method \w
_diffrn_radiation_monochromator graphite
_diffrn_radiation_source 'fine-focus sealed tube'
_diffrn_radiation_type MoK\a
_diffrn_radiation_wavelength 0.71073
_diffrn_reflns_av_R_equivalents 0.0325
_diffrn_reflns_av_sigmaI/netI 0.0253
_diffrn_reflns_limit_h_max 5
_diffrn_reflns_limit_h_min -6
_diffrn_reflns_limit_k_max 10
_diffrn_reflns_limit_k_min -8
_diffrn_reflns_limit_l_max 17
_diffrn_reflns_limit_l_min -13
_diffrn_reflns_number 3379
_diffrn_reflns_theta_full 26.37
_diffrn_reflns_theta_max 26.37
_diffrn_reflns_theta_min 2.94
_exptl_absorpt_coefficient_mu 0.098
_exptl_absorpt_correction_T_max 0.983
_exptl_absorpt_correction_T_min 0.977
_exptl_absorpt_correction_type multi-scan
_exptl_absorpt_process_details '(SADABS; Bruker, 1997)'
_exptl_crystal_colour colourless
_exptl_crystal_density_diffrn 1.270
_exptl_crystal_density_method 'not measured'
_exptl_crystal_description block
_exptl_crystal_F_000 248
_exptl_crystal_size_max 0.24
_exptl_crystal_size_mid 0.20
_exptl_crystal_size_min 0.18
_refine_diff_density_max 0.115
_refine_diff_density_min -0.152
_refine_ls_abs_structure_details none
_refine_ls_extinction_method none
_refine_ls_goodness_of_fit_ref 1.039
_refine_ls_hydrogen_treatment mixed
_refine_ls_matrix_type full
_refine_ls_number_parameters 79
_refine_ls_number_reflns 742
_refine_ls_number_restraints 0
_refine_ls_restrained_S_all 1.039
_refine_ls_R_factor_all 0.0566
_refine_ls_R_factor_gt 0.0377
_refine_ls_shift/su_max 0.000
_refine_ls_shift/su_mean 0.000
_refine_ls_structure_factor_coef Fsqd
_refine_ls_weighting_details 'calc w=1/[\s^2^(Fo^2^)+(0.0546P)^2^+0.0721P] where P=(Fo^2^+2Fc^2^)/3'
_refine_ls_weighting_scheme calc
_refine_ls_wR_factor_gt 0.0883
_refine_ls_wR_factor_ref 0.1000
_reflns_number_gt 572
_reflns_number_total 742
_reflns_threshold_expression I>2\s(I)
_cod_data_source_file hb2329.cif
_cod_data_source_block I
_cod_depositor_comments
;
The following automatic conversions were performed:
'_symmetry_cell_setting' value 'Orthorhombic' changed to 'orthorhombic'
according to '/home/saulius/struct/CIF-dictionaries/cif_core.dic'
dictionary named 'cif_core.dic' version 2.4.1 from 2010-06-29.

Automatic conversion script
Id: cif_fix_enum 1527 2010-12-29 10:47:43Z saulius 

The following automatic conversions were performed:

'_chemical_melting_point' value '353-355' was changed to '354.0(10)'
- the average value was taken and precision was estimated.

Automatic conversion script
Id: cif_fix_values 1646 2011-03-28 12:23:43Z adriana 

The following automatic conversions were performed:

'_chemical_melting_point' value '353-355' was changed to '354.0(10)'
- the average value was taken and precision was
estimated.

'_symmetry_cell_setting' value 'Orthorhombic' changed to
'orthorhombic' according to
/home/saulius/struct/CIF-dictionaries/cif_core.dic dictionary named
'cif_core.dic' version 2.4.1 from 2010-06-29.

Automatic conversion script
Id: cif_fix_values 1715 2011-07-08 13:25:40Z adriana 
;
_cod_original_cell_volume 602.1(3)
_cod_database_code 2212904
_cod_database_fobs_code 2212904

loop_
_symmetry_equiv_pos_as_xyz
'x, y, z'
'-x+1/2, -y, z+1/2'
'-x, y+1/2, -z+1/2'
'x+1/2, -y+1/2, -z'

loop_
_atom_site_type_symbol
_atom_site_label
_atom_site_fract_x
_atom_site_fract_y
_atom_site_fract_z
_atom_site_U_iso_or_equiv
_atom_site_adp_type
_atom_site_calc_flag
_atom_site_refinement_flags
_atom_site_occupancy
O O1 0.7760(3) 0.74803(18) 0.42951(12) 0.0453(5) Uani d . 1
O O2 0.8589(5) 1.1871(2) 0.40809(13) 0.0655(6) Uani d . 1
N N1 0.5829(5) 1.0350(3) 0.49041(18) 0.0536(6) Uani d . 1
H H1A 0.509(5) 1.121(4) 0.516(2) 0.064 Uiso d . 1
H H1B 0.532(6) 0.937(4) 0.510(2) 0.064 Uiso d . 1
C C1 0.7715(5) 1.0520(3) 0.43137(17) 0.0419(6) Uani d . 1
C C2 0.8830(5) 0.8955(3) 0.38872(17) 0.0435(6) Uani d . 1
H H2 1.0585 0.8952 0.4027 0.052 Uiso calc R 1
C C3 0.8461(5) 0.8853(4) 0.27863(18) 0.0586(8) Uani d . 1
H H3A 0.8180 0.9942 0.2506 0.070 Uiso calc R 1
H H3B 0.9858 0.8347 0.2467 0.070 Uiso calc R 1
C C4 0.6235(7) 0.7776(5) 0.2698(2) 0.0766(10) Uani d . 1
H H4A 0.4762 0.8445 0.2702 0.092 Uiso calc R 1
H H4B 0.6281 0.7136 0.2096 0.092 Uiso calc R 1
C C5 0.6317(6) 0.6669(4) 0.3565(2) 0.0621(8) Uani d . 1
H H5A 0.4681 0.6471 0.3810 0.075 Uiso calc R 1
H H5B 0.7042 0.5611 0.3391 0.075 Uiso calc R 1

loop_
_atom_site_aniso_label
_atom_site_aniso_U_11
_atom_site_aniso_U_22
_atom_site_aniso_U_33
_atom_site_aniso_U_12
_atom_site_aniso_U_13
_atom_site_aniso_U_23
O1 0.0570(11) 0.0308(8) 0.0483(9) 0.0008(8) -0.0051(9) -0.0001(7)
O2 0.0976(16) 0.0408(10) 0.0583(11) -0.0262(11) 0.0091(12) -0.0030(9)
N1 0.0702(15) 0.0290(10) 0.0618(15) 0.0000(12) 0.0190(13) -0.0024(10)
C1 0.0529(15) 0.0370(13) 0.0357(11) -0.0100(11) -0.0047(13) -0.0013(10)
C2 0.0385(12) 0.0420(12) 0.0499(13) -0.0007(12) 0.0004(11) 0.0012(11)
C3 0.0742(19) 0.0566(16) 0.0451(14) -0.0028(17) 0.0095(14) -0.0060(13)
C4 0.082(2) 0.094(2) 0.0537(17) -0.021(2) -0.0183(18) -0.0014(17)
C5 0.0687(18) 0.0570(16) 0.0606(17) -0.0160(17) -0.0021(16) -0.0082(13)

loop_
_atom_type_symbol
_atom_type_description
_atom_type_scat_dispersion_real
_atom_type_scat_dispersion_imag
_atom_type_scat_source
C C 0.0033 0.0000 'International Tables Vol C Tables 4.2.6.8 and 6.1.1.4'
H H 0.0000 0.0000 'International Tables Vol C Tables 4.2.6.8 and 6.1.1.4'
N N 0.0061 0.0000 'International Tables Vol C Tables 4.2.6.8 and 6.1.1.4'
O O 0.0106 0.0000 'International Tables Vol C Tables 4.2.6.8 and 6.1.1.4'

loop_
_geom_angle_atom_site_label_1
_geom_angle_atom_site_label_2
_geom_angle_atom_site_label_3
_geom_angle
C5 O1 C2 109.49(18)
C1 N1 H1A 122(2)
C1 N1 H1B 122(2)
H1A N1 H1B 116(3)
O2 C1 N1 123.7(3)
O2 C1 C2 118.6(2)
N1 C1 C2 117.7(2)
O1 C2 C1 112.0(2)
O1 C2 C3 106.49(19)
C1 C2 C3 111.8(2)
O1 C2 H2 108.8
C1 C2 H2 108.8
C3 C2 H2 108.8
C4 C3 C2 102.7(2)
C4 C3 H3A 111.2
C2 C3 H3A 111.2
C4 C3 H3B 111.2
C2 C3 H3B 111.2
H3A C3 H3B 109.1
C5 C4 C3 105.0(3)
C5 C4 H4A 110.7
C3 C4 H4A 110.7
C5 C4 H4B 110.7
C3 C4 H4B 110.7
H4A C4 H4B 108.8
O1 C5 C4 107.3(2)
O1 C5 H5A 110.2
C4 C5 H5A 110.2
O1 C5 H5B 110.2
C4 C5 H5B 110.2
H5A C5 H5B 108.5

loop_
_geom_bond_atom_site_label_1
_geom_bond_atom_site_label_2
_geom_bond_distance
O1 C5 1.430(3)
O1 C2 1.437(3)
O2 C1 1.231(3)
N1 C1 1.317(3)
N1 H1A 0.87(3)
N1 H1B 0.88(3)
C1 C2 1.517(3)
C2 C3 1.518(3)
C2 H2 0.9800
C3 C4 1.501(4)
C3 H3A 0.9700
C3 H3B 0.9700
C4 C5 1.482(4)
C4 H4A 0.9700
C4 H4B 0.9700
C5 H5A 0.9700
C5 H5B 0.9700

loop_
_geom_hbond_atom_site_label_D
_geom_hbond_atom_site_label_H
_geom_hbond_atom_site_label_A
_geom_hbond_site_symmetry_A
_geom_hbond_distance_DH
_geom_hbond_distance_HA
_geom_hbond_distance_DA
_geom_hbond_angle_DHA
N1 H1B O1 4_466 0.88(3) 2.21(4) 3.037(3) 158(3)
N1 H1A O2 4_476 0.87(3) 2.04(4) 2.904(3) 172(3)

loop_
_geom_torsion_atom_site_label_1
_geom_torsion_atom_site_label_2
_geom_torsion_atom_site_label_3
_geom_torsion_atom_site_label_4
_geom_torsion
C5 O1 C2 C1 110.0(2)
C5 O1 C2 C3 -12.4(3)
O2 C1 C2 O1 174.7(2)
N1 C1 C2 O1 -6.3(3)
O2 C1 C2 C3 -65.9(3)
N1 C1 C2 C3 113.1(2)
O1 C2 C3 C4 26.1(3)
C1 C2 C3 C4 -96.5(3)
C2 C3 C4 C5 -29.8(3)
C2 O1 C5 C4 -6.8(3)
C3 C4 C5 O1 23.4(4)

loop_
_cod_related_entry_id
_cod_related_entry_database
_cod_related_entry_code
1 ChemSpider 9541889
